data_7236099
loop_
_publ_author_name
'Wan, Xiu-Yan'
'Jiang, Fei-Long'
'Liu, Cai-Ping'
'Zhou, Kang'
'Chen, Lian'
'Gai, Yan-Li'
'Yang, Yan'
'Hong, Mao-Chun'

_publ_section_title
;
 Rapid and discriminative detection of nitro aromatic compounds with high
 sensitivity using two zinc MOFs synthesized through a
 temperature-modulated method
;
_journal_issue 44
_journal_name_full 'Journal of Materials Chemistry A'
_journal_page_first 22369
_journal_paper_doi 10.1039/C5TA04552E
_journal_volume 3
_journal_year 2015
_chemical_formula_sum 'C29 H24 N2 O13 Zn2'
_chemical_formula_weight 739.24
_space_group_crystal_system triclinic
_space_group_IT_number 2
_space_group_name_Hall '-P 1'
_space_group_name_H-M_alt 'P -1'
_atom_sites_solution_hydrogens geom
_audit_creation_method SHELXL-2013
_audit_update_record
;
2015-03-16 deposited with the CCDC.
2015-09-24 downloaded from the CCDC.
;
_cell_angle_alpha 104.782(4)
_cell_angle_beta 91.187(3)
_cell_angle_gamma 110.479(4)
_cell_formula_units_Z 2
_cell_length_a 8.5170(4)
_cell_length_b 10.3341(4)
_cell_length_c 18.2392(7)
_cell_measurement_reflns_used 6706
_cell_measurement_temperature 173(2)
_cell_measurement_theta_max 73.3240
_cell_measurement_theta_min 4.7130
_cell_volume 1443.35(12)
_computing_structure_refinement 'SHELXL-2013 (Sheldrick, 2013)'
_diffrn_ambient_temperature 173(2)
_diffrn_detector_area_resol_mean 10.5594
_diffrn_measured_fraction_theta_full 0.991
_diffrn_measured_fraction_theta_max 0.957
_diffrn_measurement_device_type 'SuperNova, Dual, Cu at zero, Atlas'
_diffrn_measurement_method '\w scans'
_diffrn_radiation_type CuK\a
_diffrn_radiation_wavelength 1.54184
_diffrn_reflns_av_R_equivalents 0.0154
_diffrn_reflns_av_unetI/netI 0.0226
_diffrn_reflns_Laue_measured_fraction_full 0.991
_diffrn_reflns_Laue_measured_fraction_max 0.957
_diffrn_reflns_limit_h_max 10
_diffrn_reflns_limit_h_min -9
_diffrn_reflns_limit_k_max 8
_diffrn_reflns_limit_k_min -12
_diffrn_reflns_limit_l_max 22
_diffrn_reflns_limit_l_min -22
_diffrn_reflns_number 10527
_diffrn_reflns_point_group_measured_fraction_full 0.991
_diffrn_reflns_point_group_measured_fraction_max 0.957
_diffrn_reflns_theta_full 67.684
_diffrn_reflns_theta_max 73.390
_diffrn_reflns_theta_min 4.721
_diffrn_source 'sealed X-ray tube'
_exptl_absorpt_coefficient_mu 2.702
_exptl_absorpt_correction_T_max 1.00000
_exptl_absorpt_correction_T_min 0.86844
_exptl_absorpt_correction_type multi-scan
_exptl_absorpt_process_details 'CrysAlisPro, Agilent Technologies'
_exptl_crystal_colour colorless
_exptl_crystal_density_diffrn 1.701
_exptl_crystal_description prism
_exptl_crystal_F_000 752
_exptl_crystal_size_max 0.16
_exptl_crystal_size_mid 0.1
_exptl_crystal_size_min 0.05
_refine_diff_density_max 1.907
_refine_diff_density_min -0.607
_refine_diff_density_rms 0.088
_refine_ls_extinction_method none
_refine_ls_goodness_of_fit_ref 1.047
_refine_ls_hydrogen_treatment constr
_refine_ls_matrix_type full
_refine_ls_number_parameters 420
_refine_ls_number_reflns 5571
_refine_ls_number_restraints 0
_refine_ls_restrained_S_all 1.047
_refine_ls_R_factor_all 0.0412
_refine_ls_R_factor_gt 0.0368
_refine_ls_shift/su_max 0.001
_refine_ls_shift/su_mean 0.000
_refine_ls_structure_factor_coef Fsqd
_refine_ls_weighting_details 'w=1/[\s^2^(Fo^2^)+(0.0425P)^2^+3.7058P] where P=(Fo^2^+2Fc^2^)/3'
_refine_ls_weighting_scheme calc
_refine_ls_wR_factor_gt 0.0939
_refine_ls_wR_factor_ref 0.0966
_reflns_Friedel_coverage 0.000
_reflns_number_gt 5084
_reflns_number_total 5571
_reflns_threshold_expression 'I > 2\s(I)'
_cod_data_source_file c5ta04552e2.cif
_cod_data_source_block complex1
_cod_original_cell_volume 1443.34(11)
_cod_database_code 7236099
_shelx_space_group_comment
;
The symmetry employed for this shelxl refinement is uniquely defined
by the following loop, which should always be used as a source of
symmetry information in preference to the above space-group names.
They are only intended as comments.
;
_shelxl_version_number 2013-4

loop_
_space_group_symop_operation_xyz
'x, y, z'
'-x, -y, -z'

loop_
_atom_site_label
_atom_site_type_symbol
_atom_site_fract_x
_atom_site_fract_y
_atom_site_fract_z
_atom_site_U_iso_or_equiv
_atom_site_adp_type
_atom_site_occupancy
_atom_site_site_symmetry_order
_atom_site_calc_flag
_atom_site_refinement_flags_posn
_atom_site_refinement_flags_adp
Zn1 Zn 0.67065(4) -0.18998(3) 0.21816(2) 0.00969(10) Uani 1 1 d . .
Zn2 Zn 0.96237(4) 0.13835(4) 0.30935(2) 0.01045(10) Uani 1 1 d . .
O4 O 0.5246(2) 0.60787(19) 0.17217(11) 0.0159(4) Uani 1 1 d . .
O7 O 1.0959(2) 0.3477(2) 0.35855(11) 0.0142(4) Uani 1 1 d . .
O9 O 1.8591(2) 0.4292(2) 0.42017(13) 0.0196(4) Uani 1 1 d . .
H9A H 1.9487 0.4195 0.4064 0.029 Uiso 1 1 calc R U
O12 O 1.6450(3) 0.8601(2) 0.32596(11) 0.0161(4) Uani 1 1 d . .
O2 O 0.7435(2) 0.1427(2) 0.26767(12) 0.0200(4) Uani 1 1 d . .
O3 O 0.7406(2) 0.6059(2) 0.24138(11) 0.0149(4) Uani 1 1 d . .
O6 O -0.1343(3) -0.1458(2) 0.16052(11) 0.0172(4) Uani 1 1 d . .
O8 O 1.2394(2) 0.20713(19) 0.35696(11) 0.0134(4) Uani 1 1 d . .
O1 O 0.5666(3) -0.0628(2) 0.18729(12) 0.0196(4) Uani 1 1 d . .
O11 O 1.8653(2) 1.0543(2) 0.39052(11) 0.0149(4) Uani 1 1 d . .
O5 O 0.0314(3) 0.0856(2) 0.20708(11) 0.0211(5) Uani 1 1 d . .
O10 O 1.9905(2) 0.6533(2) 0.41258(13) 0.0209(4) Uani 1 1 d . .
C8 C 0.6030(3) 0.5418(3) 0.20051(15) 0.0116(5) Uani 1 1 d . .
C6 C 0.5207(3) 0.3808(3) 0.18078(15) 0.0104(5) Uani 1 1 d . .
C13 C 1.2360(3) 0.3300(3) 0.37129(14) 0.0109(5) Uani 1 1 d . .
C19 C 1.5280(3) 0.7202(3) 0.44790(14) 0.0102(5) Uani 1 1 d . .
C24 C 1.7181(3) 0.9632(3) 0.38374(15) 0.0111(5) Uani 1 1 d . .
C2 C 0.5284(3) 0.1540(3) 0.18954(15) 0.0108(5) Uani 1 1 d . .
C7 C 0.5995(3) 0.3035(3) 0.20978(14) 0.0109(5) Uani 1 1 d . .
H7 H 0.7019 0.3530 0.2434 0.013 Uiso 1 1 calc R U
C17 C 1.8627(3) 0.5573(3) 0.41848(15) 0.0126(5) Uani 1 1 d . .
C20 C 1.5134(3) 0.8635(3) 0.47338(14) 0.0102(5) Uani 1 1 d . .
C3 C 0.3768(3) 0.0816(3) 0.14129(14) 0.0104(5) Uani 1 1 d . .
H3 H 0.3280 -0.0205 0.1279 0.013 Uiso 1 1 calc R U
C9 C 0.1401(3) 0.0793(3) 0.05699(14) 0.0082(5) Uani 1 1 d . .
C12 C 0.1455(3) 0.0934(3) -0.01707(14) 0.0093(5) Uani 1 1 d . .
H12 H 0.2453 0.1580 -0.0291 0.011 Uiso 1 1 calc R U
C21 C 1.3824(3) 0.5970(3) 0.42513(14) 0.0107(5) Uani 1 1 d . .
H21 H 1.2749 0.6056 0.4264 0.013 Uiso 1 1 calc R U
C1 C 0.6197(3) 0.0715(3) 0.21734(15) 0.0114(5) Uani 1 1 d . .
C15 C 1.5484(3) 0.4469(3) 0.40019(14) 0.0102(5) Uani 1 1 d . .
H15 H 1.5554 0.3542 0.3850 0.012 Uiso 1 1 calc R U
C11 C -0.0378(3) -0.0267(3) 0.15374(14) 0.0106(5) Uani 1 1 d . .
N1 N 0.9001(3) 0.2782(3) 0.72605(17) 0.0274(6) Uani 1 1 d . .
H1A H 0.9786 0.3180 0.6911 0.033 Uiso 1 1 calc R U
H1B H 0.9679 0.2974 0.7751 0.033 Uiso 1 1 calc R U
C5 C 0.3693(3) 0.3078(3) 0.13237(14) 0.0101(5) Uani 1 1 d . .
H5 H 0.3156 0.3606 0.1127 0.012 Uiso 1 1 calc R U
C23 C 1.6141(3) 0.9810(3) 0.44853(14) 0.0102(5) Uani 1 1 d . .
C18 C 1.6850(3) 0.7059(3) 0.44576(14) 0.0106(5) Uani 1 1 d . .
H18 H 1.7856 0.7891 0.4603 0.013 Uiso 1 1 calc R U
C14 C 1.3921(3) 0.4610(3) 0.40043(14) 0.0099(5) Uani 1 1 d . .
C10 C -0.0088(3) -0.0156(3) 0.07395(14) 0.0087(5) Uani 1 1 d . .
C4 C 0.2961(3) 0.1580(3) 0.11255(14) 0.0091(5) Uani 1 1 d . .
C16 C 1.6947(3) 0.5699(3) 0.42237(14) 0.0106(5) Uani 1 1 d . .
O13 O 1.0115(4) 0.5953(4) 0.11810(17) 0.0551(9) Uani 1 1 d . .
C22 C 1.3991(3) 0.8847(3) 0.52445(14) 0.0107(5) Uani 1 1 d . .
H22 H 1.3290 0.8062 0.5411 0.013 Uiso 1 1 calc R U
N2 N 0.7989(4) 0.4043(3) 0.03792(19) 0.0370(7) Uani 1 1 d . .
C29 C 0.8563(7) 0.2987(5) 0.0524(3) 0.0552(12) Uani 1 1 d . .
H29A H 0.8997 0.2561 0.0068 0.083 Uiso 1 1 calc R U
H29B H 0.7624 0.2234 0.0649 0.083 Uiso 1 1 calc R U
H29C H 0.9465 0.3437 0.0953 0.083 Uiso 1 1 calc R U
C25 C 0.8198(7) 0.1240(5) 0.6935(3) 0.0578(13) Uani 1 1 d . .
H25A H 0.7465 0.1036 0.6465 0.087 Uiso 1 1 calc R U
H25B H 0.7520 0.0818 0.7302 0.087 Uiso 1 1 calc R U
H25C H 0.9064 0.0821 0.6816 0.087 Uiso 1 1 calc R U
C28 C 0.8814(5) 0.5439(4) 0.0731(2) 0.0370(8) Uani 1 1 d . .
H28 H 0.8354 0.6095 0.0622 0.044 Uiso 1 1 calc R U
C26 C 0.7827(8) 0.3537(7) 0.7397(3) 0.0720(18) Uani 1 1 d . .
H26A H 0.6977 0.3183 0.6950 0.108 Uiso 1 1 calc R U
H26B H 0.8447 0.4571 0.7488 0.108 Uiso 1 1 calc R U
H26C H 0.7267 0.3363 0.7846 0.108 Uiso 1 1 calc R U
C27 C 0.6575(6) 0.3563(6) -0.0185(3) 0.0559(12) Uani 1 1 d . .
H27A H 0.6901 0.3234 -0.0691 0.084 Uiso 1 1 calc R U
H27B H 0.6191 0.4357 -0.0173 0.084 Uiso 1 1 calc R U
H27C H 0.5659 0.2767 -0.0080 0.084 Uiso 1 1 calc R U

loop_
_atom_site_aniso_label
_atom_site_aniso_U_11
_atom_site_aniso_U_22
_atom_site_aniso_U_33
_atom_site_aniso_U_23
_atom_site_aniso_U_13
_atom_site_aniso_U_12
Zn1 0.01087(17) 0.00633(17) 0.01113(18) 0.00263(13) 0.00083(13) 0.00219(13)
Zn2 0.00934(17) 0.01007(18) 0.00964(17) 0.00278(13) 0.00015(13) 0.00084(13)
O4 0.0155(9) 0.0076(9) 0.0231(10) 0.0032(8) -0.0029(8) 0.0035(7)
O7 0.0082(8) 0.0109(9) 0.0203(10) 0.0006(8) -0.0011(7) 0.0024(7)
O9 0.0117(9) 0.0155(10) 0.0360(12) 0.0096(9) 0.0067(9) 0.0084(8)
O12 0.0239(10) 0.0109(9) 0.0116(9) 0.0022(7) 0.0061(8) 0.0048(8)
O2 0.0131(9) 0.0153(10) 0.0297(11) 0.0080(9) -0.0090(8) 0.0022(8)
O3 0.0117(9) 0.0102(9) 0.0174(10) 0.0011(7) -0.0021(7) -0.0002(7)
O6 0.0245(10) 0.0140(10) 0.0169(10) 0.0088(8) 0.0115(8) 0.0078(8)
O8 0.0127(9) 0.0090(9) 0.0164(9) 0.0018(7) -0.0005(7) 0.0028(7)
O1 0.0248(11) 0.0108(9) 0.0226(10) 0.0008(8) -0.0070(8) 0.0091(8)
O11 0.0100(9) 0.0221(10) 0.0133(9) 0.0087(8) 0.0034(7) 0.0039(8)
O5 0.0177(10) 0.0244(11) 0.0094(9) 0.0005(8) 0.0026(8) -0.0034(8)
O10 0.0103(9) 0.0167(10) 0.0347(12) 0.0078(9) 0.0033(8) 0.0031(8)
C8 0.0115(12) 0.0092(12) 0.0124(12) 0.0012(10) 0.0023(10) 0.0027(10)
C6 0.0093(11) 0.0077(12) 0.0117(12) 0.0006(10) 0.0008(9) 0.0016(10)
C13 0.0116(12) 0.0113(12) 0.0096(12) 0.0032(10) 0.0017(9) 0.0038(10)
C19 0.0129(12) 0.0092(12) 0.0086(11) 0.0034(9) 0.0023(9) 0.0033(10)
C24 0.0127(12) 0.0105(12) 0.0139(12) 0.0067(10) 0.0044(10) 0.0065(10)
C2 0.0106(12) 0.0114(12) 0.0110(12) 0.0030(10) 0.0017(10) 0.0046(10)
C7 0.0085(11) 0.0106(12) 0.0109(12) 0.0009(10) -0.0009(9) 0.0016(10)
C17 0.0105(12) 0.0134(13) 0.0123(12) 0.0018(10) 0.0000(10) 0.0038(10)
C20 0.0098(11) 0.0081(12) 0.0111(12) 0.0013(9) -0.0003(9) 0.0024(10)
C3 0.0105(12) 0.0083(12) 0.0114(12) 0.0023(9) 0.0017(10) 0.0024(10)
C9 0.0085(11) 0.0049(11) 0.0101(12) 0.0006(9) -0.0003(9) 0.0024(9)
C12 0.0082(11) 0.0063(11) 0.0127(12) 0.0027(9) 0.0015(9) 0.0016(9)
C21 0.0102(12) 0.0112(12) 0.0107(12) 0.0026(10) 0.0017(9) 0.0042(10)
C1 0.0103(12) 0.0132(13) 0.0133(12) 0.0071(10) 0.0025(10) 0.0051(10)
C15 0.0117(12) 0.0092(12) 0.0091(11) 0.0012(9) 0.0009(9) 0.0042(10)
C11 0.0082(11) 0.0156(13) 0.0104(12) 0.0048(10) 0.0014(9) 0.0062(10)
N1 0.0147(12) 0.0266(14) 0.0373(16) 0.0068(12) 0.0055(11) 0.0047(11)
C5 0.0105(12) 0.0086(12) 0.0112(12) 0.0027(10) 0.0008(9) 0.0038(10)
C23 0.0091(11) 0.0107(12) 0.0102(12) 0.0019(10) 0.0010(9) 0.0036(10)
C18 0.0110(12) 0.0100(12) 0.0101(12) 0.0045(10) 0.0015(9) 0.0017(10)
C14 0.0095(12) 0.0097(12) 0.0096(12) 0.0030(9) 0.0016(9) 0.0021(10)
C10 0.0099(11) 0.0084(11) 0.0094(11) 0.0029(9) 0.0013(9) 0.0050(10)
C4 0.0064(11) 0.0098(12) 0.0086(11) 0.0015(9) 0.0009(9) 0.0009(9)
C16 0.0111(12) 0.0127(13) 0.0092(12) 0.0043(10) 0.0019(9) 0.0048(10)
O13 0.0376(16) 0.077(2) 0.0375(16) -0.0077(15) -0.0035(13) 0.0219(16)
C22 0.0109(12) 0.0085(12) 0.0111(12) 0.0034(9) 0.0017(9) 0.0014(9)
N2 0.0325(16) 0.0331(17) 0.0450(19) 0.0085(14) 0.0091(14) 0.0130(13)
C29 0.083(3) 0.046(3) 0.054(3) 0.020(2) 0.032(3) 0.039(3)
C25 0.069(3) 0.030(2) 0.056(3) 0.011(2) -0.010(2) -0.002(2)
C28 0.0320(19) 0.040(2) 0.036(2) 0.0031(16) 0.0064(16) 0.0148(16)
C26 0.106(4) 0.118(5) 0.028(2) 0.008(3) 0.003(2) 0.093(4)
C27 0.042(2) 0.069(3) 0.038(2) 0.000(2) 0.0026(19) 0.009(2)

loop_
_atom_type_symbol
_atom_type_description
_atom_type_scat_dispersion_real
_atom_type_scat_dispersion_imag
_atom_type_scat_source
C C 0.0181 0.0091 'International Tables Vol C Tables 4.2.6.8 and 6.1.1.4'
H H 0.0000 0.0000 'International Tables Vol C Tables 4.2.6.8 and 6.1.1.4'
N N 0.0311 0.0180 'International Tables Vol C Tables 4.2.6.8 and 6.1.1.4'
O O 0.0492 0.0322 'International Tables Vol C Tables 4.2.6.8 and 6.1.1.4'
Zn Zn -1.5491 0.6778 'International Tables Vol C Tables 4.2.6.8 and 6.1.1.4'

loop_
_geom_angle_atom_site_label_1
_geom_angle_atom_site_label_2
_geom_angle_atom_site_label_3
_geom_angle
_geom_angle_site_symmetry_1
_geom_angle_site_symmetry_3
O12 Zn1 O4 108.15(8) 1_445 1_545
O12 Zn1 O6 133.51(9) 1_445 1_655
O4 Zn1 O6 107.90(8) 1_545 1_655
O12 Zn1 O1 97.77(9) 1_445 .
O4 Zn1 O1 109.25(8) 1_545 .
O6 Zn1 O1 97.08(9) 1_655 .
O12 Zn1 C8 96.87(8) 1_445 1_545
O4 Zn1 C8 29.62(8) 1_545 1_545
O6 Zn1 C8 100.18(8) 1_655 1_545
O1 Zn1 C8 138.81(8) . 1_545
O11 Zn2 O5 141.39(9) 1_445 1_655
O11 Zn2 O7 107.13(8) 1_445 .
O5 Zn2 O7 108.07(8) 1_655 .
O11 Zn2 O2 94.60(8) 1_445 .
O5 Zn2 O2 93.09(9) 1_655 .
O7 Zn2 O2 102.13(8) . .
O11 Zn2 O8 96.32(7) 1_445 .
O5 Zn2 O8 87.17(8) 1_655 .
O7 Zn2 O8 61.05(7) . .
O2 Zn2 O8 162.12(8) . .
O11 Zn2 C13 104.84(8) 1_445 .
O5 Zn2 C13 97.10(8) 1_655 .
O7 Zn2 C13 31.30(8) . .
O2 Zn2 C13 132.91(8) . .
O8 Zn2 C13 29.81(8) . .
C8 O4 Zn1 101.54(16) . 1_565
C13 O7 Zn2 95.00(15) . .
C24 O12 Zn1 136.50(18) . 1_665
C1 O2 Zn2 141.69(19) . .
C11 O6 Zn1 129.69(17) . 1_455
C13 O8 Zn2 83.53(15) . .
C1 O1 Zn1 122.82(17) . .
C24 O11 Zn2 124.16(17) . 1_665
C11 O5 Zn2 128.41(18) . 1_455
O3 C8 O4 122.6(2) . .
O3 C8 C6 120.7(2) . .
O4 C8 C6 116.7(2) . .
O3 C8 Zn1 73.82(15) . 1_565
O4 C8 Zn1 48.84(12) . 1_565
C6 C8 Zn1 165.33(19) . 1_565
C5 C6 C7 119.8(2) . .
C5 C6 C8 120.9(2) . .
C7 C6 C8 119.4(2) . .
O8 C13 O7 120.2(2) . .
O8 C13 C14 121.7(2) . .
O7 C13 C14 118.0(2) . .
O8 C13 Zn2 66.67(14) . .
O7 C13 Zn2 53.70(12) . .
C14 C13 Zn2 169.59(19) . .
C21 C19 C18 118.9(2) . .
C21 C19 C20 119.5(2) . .
C18 C19 C20 121.5(2) . .
O12 C24 O11 126.0(2) . .
O12 C24 C23 115.6(2) . .
O11 C24 C23 118.3(2) . .
C7 C2 C3 120.0(2) . .
C7 C2 C1 119.5(2) . .
C3 C2 C1 120.4(2) . .
C2 C7 C6 120.0(2) . .
O10 C17 O9 123.2(2) . .
O10 C17 C16 123.9(2) . .
O9 C17 C16 112.9(2) . .
C22 C20 C23 118.3(2) . .
C22 C20 C19 119.7(2) . .
C23 C20 C19 122.0(2) . .
C2 C3 C4 120.4(2) . .
C12 C9 C10 118.2(2) . .
C12 C9 C4 118.5(2) . .
C10 C9 C4 123.2(2) . .
C9 C12 C10 122.1(2) . 2
C19 C21 C14 120.8(2) . .
O2 C1 O1 125.8(2) . .
O2 C1 C2 116.9(2) . .
O1 C1 C2 117.3(2) . .
C14 C15 C16 119.4(2) . .
O5 C11 O6 125.9(2) . .
O5 C11 C10 116.7(2) . .
O6 C11 C10 117.4(2) . .
C25 N1 C26 114.2(4) . .
C6 C5 C4 120.6(2) . .
C22 C23 C20 120.4(2) 2_876 .
C22 C23 C24 116.8(2) 2_876 .
C20 C23 C24 122.1(2) . .
C16 C18 C19 120.2(2) . .
C15 C14 C21 120.1(2) . .
C15 C14 C13 119.3(2) . .
C21 C14 C13 120.6(2) . .
C12 C10 C9 119.8(2) 2 .
C12 C10 C11 116.8(2) 2 .
C9 C10 C11 123.1(2) . .
C5 C4 C3 119.2(2) . .
C5 C4 C9 120.6(2) . .
C3 C4 C9 120.0(2) . .
C18 C16 C15 120.5(2) . .
C18 C16 C17 119.3(2) . .
C15 C16 C17 120.1(2) . .
C23 C22 C20 121.2(2) 2_876 .
C28 N2 C29 120.7(4) . .
C28 N2 C27 121.8(4) . .
C29 N2 C27 117.4(4) . .
O13 C28 N2 126.0(4) . .

loop_
_geom_bond_atom_site_label_1
_geom_bond_atom_site_label_2
_geom_bond_distance
_geom_bond_site_symmetry_2
Zn1 O12 1.9390(19) 1_445
Zn1 O4 1.9646(19) 1_545
Zn1 O6 1.9648(19) 1_655
Zn1 O1 2.000(2) .
Zn1 C8 2.557(3) 1_545
Zn2 O11 1.9581(19) 1_445
Zn2 O5 1.968(2) 1_655
Zn2 O7 2.0062(18) .
Zn2 O2 2.0180(19) .
Zn2 O8 2.2917(18) .
Zn2 C13 2.480(3) .
O4 C8 1.290(3) .
O4 Zn1 1.9646(18) 1_565
O7 C13 1.293(3) .
O9 C17 1.321(3) .
O12 C24 1.253(3) .
O12 Zn1 1.9389(19) 1_665
O2 C1 1.252(3) .
O3 C8 1.239(3) .
O6 C11 1.257(3) .
O6 Zn1 1.9648(19) 1_455
O8 C13 1.241(3) .
O1 C1 1.263(3) .
O11 C24 1.258(3) .
O11 Zn2 1.9581(19) 1_665
O5 C11 1.250(3) .
O5 Zn2 1.968(2) 1_455
O10 C17 1.218(3) .
C8 C6 1.503(3) .
C8 Zn1 2.557(3) 1_565
C6 C5 1.394(4) .
C6 C7 1.394(4) .
C13 C14 1.492(3) .
C19 C21 1.392(4) .
C19 C18 1.396(4) .
C19 C20 1.485(3) .
C24 C23 1.504(3) .
C2 C7 1.391(4) .
C2 C3 1.394(4) .
C2 C1 1.502(4) .
C17 C16 1.483(3) .
C20 C22 1.395(4) .
C20 C23 1.408(4) .
C3 C4 1.396(4) .
C9 C12 1.395(4) .
C9 C10 1.402(3) .
C9 C4 1.490(3) .
C12 C10 1.396(3) 2
C21 C14 1.394(4) .
C15 C14 1.389(4) .
C15 C16 1.393(4) .
C11 C10 1.507(3) .
N1 C25 1.449(5) .
N1 C26 1.458(5) .
C5 C4 1.395(4) .
C23 C22 1.394(4) 2_876
C18 C16 1.393(4) .
C10 C12 1.396(3) 2
O13 C28 1.230(5) .
C22 C23 1.394(4) 2_876
N2 C28 1.336(5) .
N2 C29 1.419(5) .
N2 C27 1.423(5) .
